data_7028554
loop_
_publ_author_name
'Basu Baul, Tushar S.'
'Kundu, Sajal'
'Linden, Anthony'
'Raviprakash, Nune'
'Manna, Sunil K.'
'Guedes da Silva, M F\'atima C'

_publ_section_title
;
 Synthesis and characterization of some water soluble Zn(II) complexes
 with (E)-N-(pyridin-2-ylmethylene)arylamines that regulate tumour cell
 death by interacting with DNA.
;
_journal_issue 3
_journal_name_full 'Dalton transactions (Cambridge, England : 2003)'
_journal_page_first 1191
_journal_page_last 1202
_journal_paper_doi 10.1039/c3dt52062e
_journal_volume 43
_journal_year 2014
_chemical_formula_moiety 'C13 H12 Cl2 N2 Zn'
_chemical_formula_sum 'C13 H12 Cl2 N2 Zn'
_chemical_formula_weight 332.54
_chemical_name_systematic
; 
 ? 
;
_space_group_IT_number 14
_symmetry_cell_setting monoclinic
_symmetry_Int_Tables_number 14
_symmetry_space_group_name_Hall '-P 2ybc'
_symmetry_space_group_name_H-M 'P 1 21/c 1'
_atom_sites_solution_hydrogens geom
_atom_sites_solution_primary heavy
_atom_sites_solution_secondary difmap
_audit_creation_date 11-06-01
_audit_creation_method SHELXL-97
_cell_angle_alpha 90.00
_cell_angle_beta 105.6819(10)
_cell_angle_gamma 90.00
_cell_formula_units_Z 4
_cell_length_a 13.8601(2)
_cell_length_b 8.2826(1)
_cell_length_c 12.6858(2)
_cell_measurement_reflns_used 21002
_cell_measurement_temperature 160(1)
_cell_measurement_theta_max 30.0
_cell_measurement_theta_min 2.0
_cell_volume 1402.09(4)
_computing_cell_refinement 'DENZO-SMN (Otwinowski & Minor, 1997)'
_computing_data_collection 'COLLECT (Nonius, 2000)'
_computing_data_reduction 'DENZO-SMN and SCALEPACK (Otwinowski & Minor, 1997)'
_computing_molecular_graphics 'ORTEPII (Johnson, 1976)'
_computing_publication_material 'SHELXL97 and PLATON (Spek, 2006)'
_computing_structure_refinement 'SHELXL97 (Sheldrick, 1997)'
_computing_structure_solution 'DIRDIF94 (Beurskens et al., 1994)'
_diffrn_ambient_temperature 160(1)
_diffrn_detector '65 mm CCD camera on \k goniostat'
_diffrn_detector_area_resol_mean 9
_diffrn_measured_fraction_theta_full 1.000
_diffrn_measured_fraction_theta_max 1.000
_diffrn_measurement_device_type 'Nonius KappaCCD area-detector diffractometer'
_diffrn_measurement_method '\f and \w scans with \k offsets'
_diffrn_radiation_monochromator 'horizontally mounted graphite crystal'
_diffrn_radiation_source 'Nonius FR590 sealed tube generator'
_diffrn_radiation_type 'Mo K\a'
_diffrn_radiation_wavelength 0.71073
_diffrn_reflns_av_R_equivalents 0.0448
_diffrn_reflns_av_sigmaI/netI 0.0215
_diffrn_reflns_limit_h_max 19
_diffrn_reflns_limit_h_min -19
_diffrn_reflns_limit_k_max 11
_diffrn_reflns_limit_k_min -11
_diffrn_reflns_limit_l_max 17
_diffrn_reflns_limit_l_min -17
_diffrn_reflns_number 40741
_diffrn_reflns_theta_full 30.03
_diffrn_reflns_theta_max 30.03
_diffrn_reflns_theta_min 2.89
_diffrn_standards_decay_% 0
_diffrn_standards_number 0
_exptl_absorpt_coefficient_mu 2.115
_exptl_absorpt_correction_T_max 0.773
_exptl_absorpt_correction_T_min 0.641
_exptl_absorpt_correction_type multi-scan
_exptl_absorpt_process_details '(Blessing, 1995)'
_exptl_crystal_colour yellow
_exptl_crystal_density_diffrn 1.575
_exptl_crystal_density_method 'not measured'
_exptl_crystal_description prism
_exptl_crystal_F_000 672
_exptl_crystal_size_max 0.28
_exptl_crystal_size_mid 0.20
_exptl_crystal_size_min 0.12
_refine_diff_density_max 1.126
_refine_diff_density_min -0.497
_refine_diff_density_rms 0.085
_refine_ls_extinction_coef 0.0058(7)
_refine_ls_extinction_expression Fc^*^=kFc[1+0.001xFc^2^\l^3^/sin(2\q)]^-1/4^
_refine_ls_extinction_method SHELXL
_refine_ls_goodness_of_fit_ref 1.031
_refine_ls_hydrogen_treatment constr
_refine_ls_matrix_type full
_refine_ls_number_parameters 165
_refine_ls_number_reflns 4100
_refine_ls_number_restraints 0
_refine_ls_restrained_S_all 1.031
_refine_ls_R_factor_all 0.0411
_refine_ls_R_factor_gt 0.0318
_refine_ls_shift/su_max 0.001
_refine_ls_shift/su_mean 0.000
_refine_ls_structure_factor_coef Fsqd
_refine_ls_weighting_details 'w=1/[\s^2^(Fo^2^)+(0.0396P)^2^+1.0764P] where P=(Fo^2^+2Fc^2^)/3'
_refine_ls_weighting_scheme calc
_refine_ls_wR_factor_gt 0.0770
_refine_ls_wR_factor_ref 0.0824
_reflns_number_gt 3463
_reflns_number_total 4100
_reflns_threshold_expression 'I > 2\s(I)'
_cod_data_source_file c3dt52062e.txt
_cod_data_source_block L1108
_cod_original_cell_volume 1402.09(3)
_cod_database_code 7028554

loop_
_symmetry_equiv_pos_as_xyz
'x, y, z'
'-x, y+1/2, -z+1/2'
'-x, -y, -z'
'x, -y-1/2, z-1/2'

loop_
_atom_site_label
_atom_site_type_symbol
_atom_site_fract_x
_atom_site_fract_y
_atom_site_fract_z
_atom_site_U_iso_or_equiv
_atom_site_adp_type
_atom_site_occupancy
_atom_site_symmetry_multiplicity
_atom_site_calc_flag
_atom_site_refinement_flags
Zn1 Zn 0.193105(15) 0.87423(2) 0.029042(16) 0.02389(8) Uani 1 1 d .
Cl1 Cl 0.21160(4) 1.10689(6) -0.04640(5) 0.03819(13) Uani 1 1 d .
Cl2 Cl 0.18242(4) 0.88098(6) 0.20061(4) 0.03259(11) Uani 1 1 d .
N1 N 0.07692(11) 0.73767(18) -0.06446(12) 0.0244(3) Uani 1 1 d .
N2 N 0.27063(11) 0.66355(19) 0.01732(12) 0.0241(3) Uani 1 1 d .
C1 C 0.10421(14) 0.5822(2) -0.07279(14) 0.0242(3) Uani 1 1 d .
C2 C 0.03707(15) 0.4664(2) -0.12611(15) 0.0295(4) Uani 1 1 d .
H2 H 0.0578 0.3576 -0.1295 0.035 Uiso 1 1 calc R
C3 C -0.06156(15) 0.5119(3) -0.17483(16) 0.0337(4) Uani 1 1 d .
H3 H -0.1092 0.4348 -0.2124 0.040 Uiso 1 1 calc R
C4 C -0.08911(15) 0.6708(3) -0.16774(16) 0.0331(4) Uani 1 1 d .
H4 H -0.1559 0.7046 -0.2011 0.040 Uiso 1 1 calc R
C5 C -0.01790(14) 0.7808(2) -0.11113(16) 0.0300(4) Uani 1 1 d .
H5 H -0.0373 0.8898 -0.1055 0.036 Uiso 1 1 calc R
C6 C 0.21159(14) 0.5478(2) -0.02397(15) 0.0267(4) Uani 1 1 d .
H6 H 0.2365 0.4408 -0.0233 0.032 Uiso 1 1 calc R
C7 C 0.37456(14) 0.6323(2) 0.06857(15) 0.0279(4) Uani 1 1 d .
C8 C 0.40174(17) 0.5235(3) 0.15578(18) 0.0402(5) Uani 1 1 d .
H8 H 0.3517 0.4676 0.1798 0.048 Uiso 1 1 calc R
C9 C 0.5021(2) 0.4979(4) 0.2067(2) 0.0534(7) Uani 1 1 d .
H9 H 0.5212 0.4232 0.2655 0.064 Uiso 1 1 calc R
C10 C 0.57400(19) 0.5801(4) 0.1727(2) 0.0534(7) Uani 1 1 d .
H10 H 0.6428 0.5634 0.2089 0.064 Uiso 1 1 calc R
C11 C 0.54706(17) 0.6866(3) 0.0864(2) 0.0457(6) Uani 1 1 d .
H11 H 0.5980 0.7417 0.0633 0.055 Uiso 1 1 calc R
C12 C 0.44619(15) 0.7159(3) 0.03156(18) 0.0335(4) Uani 1 1 d .
C13 C 0.41819(18) 0.8264(3) -0.0630(2) 0.0452(5) Uani 1 1 d .
H131 H 0.3710 0.7721 -0.1243 0.068 Uiso 1 1 calc R
H132 H 0.4784 0.8573 -0.0847 0.068 Uiso 1 1 calc R
H133 H 0.3866 0.9232 -0.0429 0.068 Uiso 1 1 calc R

loop_
_atom_site_aniso_label
_atom_site_aniso_U_11
_atom_site_aniso_U_22
_atom_site_aniso_U_33
_atom_site_aniso_U_23
_atom_site_aniso_U_13
_atom_site_aniso_U_12
Zn1 0.02628(12) 0.01864(12) 0.02609(12) -0.00131(7) 0.00593(8) 0.00102(7)
Cl1 0.0460(3) 0.0214(2) 0.0466(3) 0.00579(19) 0.0115(2) 0.00032(19)
Cl2 0.0381(2) 0.0337(2) 0.0262(2) -0.00375(17) 0.00912(18) 0.00123(18)
N1 0.0265(7) 0.0228(7) 0.0240(7) 0.0003(5) 0.0071(6) 0.0002(6)
N2 0.0268(7) 0.0233(7) 0.0236(7) -0.0003(5) 0.0092(6) 0.0025(6)
C1 0.0309(9) 0.0217(8) 0.0220(7) 0.0000(6) 0.0103(6) 0.0002(7)
C2 0.0374(10) 0.0257(9) 0.0273(9) -0.0030(7) 0.0122(7) -0.0057(7)
C3 0.0360(10) 0.0383(11) 0.0265(9) -0.0019(8) 0.0081(8) -0.0119(8)
C4 0.0272(9) 0.0403(11) 0.0298(9) 0.0024(8) 0.0042(7) -0.0023(8)
C5 0.0303(9) 0.0288(9) 0.0302(9) 0.0016(7) 0.0070(7) 0.0028(7)
C6 0.0334(9) 0.0205(8) 0.0278(8) 0.0003(6) 0.0111(7) 0.0032(7)
C7 0.0284(9) 0.0256(9) 0.0295(9) -0.0044(7) 0.0075(7) 0.0059(7)
C8 0.0419(11) 0.0434(12) 0.0347(10) 0.0048(9) 0.0092(9) 0.0131(10)
C9 0.0524(14) 0.0603(17) 0.0418(12) 0.0037(11) 0.0032(11) 0.0248(13)
C10 0.0377(12) 0.0595(16) 0.0546(15) -0.0110(13) -0.0020(11) 0.0186(12)
C11 0.0308(10) 0.0453(13) 0.0631(15) -0.0175(12) 0.0163(10) -0.0004(9)
C12 0.0319(9) 0.0289(10) 0.0415(10) -0.0093(8) 0.0129(8) 0.0006(8)
C13 0.0424(12) 0.0401(12) 0.0561(14) 0.0063(11) 0.0183(11) 0.0003(10)

loop_
_atom_type_symbol
_atom_type_description
_atom_type_number_in_cell
_atom_type_scat_dispersion_real
_atom_type_scat_dispersion_imag
_atom_type_scat_source
C C 52 0.0033 0.0016
; International Tables for Crystallography (1992). 
Vol. C, Tables 4.2.6.8 and 6.1.1.4
;
H H 48 0.0000 0.0000
; International Tables for Crystallography (1992). 
Vol. C, Tables 4.2.6.8 and 6.1.1.4
;
Cl Cl 8 0.1484 0.1585
; International Tables for Crystallography (1992). 
Vol. C, Tables 4.2.6.8 and 6.1.1.4
;
N N 8 0.0061 0.0033
; International Tables for Crystallography (1992). 
Vol. C, Tables 4.2.6.8 and 6.1.1.4
;
Zn Zn 4 0.2839 1.4301
; International Tables for Crystallography (1992). 
Vol. C, Tables 4.2.6.8 and 6.1.1.4
;

loop_
_geom_angle_atom_site_label_1
_geom_angle_atom_site_label_2
_geom_angle_atom_site_label_3
_geom_angle
N1 Zn1 N2 80.59(6)
N1 Zn1 Cl1 113.31(4)
N2 Zn1 Cl1 125.63(4)
N1 Zn1 Cl2 109.21(4)
N2 Zn1 Cl2 105.32(4)
Cl1 Zn1 Cl2 116.82(2)
C5 N1 C1 118.79(16)
C5 N1 Zn1 129.09(13)
C1 N1 Zn1 112.05(12)
C6 N2 C7 120.27(16)
C6 N2 Zn1 111.94(12)
C7 N2 Zn1 126.50(12)
N1 C1 C2 122.27(17)
N1 C1 C6 114.95(16)
C2 C1 C6 122.75(17)
C1 C2 C3 118.71(19)
C1 C2 H2 120.6
C3 C2 H2 120.6
C4 C3 C2 119.06(18)
C4 C3 H3 120.5
C2 C3 H3 120.5
C3 C4 C5 119.19(18)
C3 C4 H4 120.4
C5 C4 H4 120.4
N1 C5 C4 121.95(19)
N1 C5 H5 119.0
C4 C5 H5 119.0
N2 C6 C1 119.23(16)
N2 C6 H6 120.4
C1 C6 H6 120.4
C12 C7 C8 121.58(19)
C12 C7 N2 118.54(17)
C8 C7 N2 119.86(18)
C9 C8 C7 119.4(2)
C9 C8 H8 120.3
C7 C8 H8 120.3
C10 C9 C8 120.2(2)
C10 C9 H9 119.9
C8 C9 H9 119.9
C9 C10 C11 120.3(2)
C9 C10 H10 119.8
C11 C10 H10 119.8
C10 C11 C12 121.6(2)
C10 C11 H11 119.2
C12 C11 H11 119.2
C7 C12 C11 116.9(2)
C7 C12 C13 121.88(19)
C11 C12 C13 121.2(2)
C12 C13 H131 109.5
C12 C13 H132 109.5
H131 C13 H132 109.5
C12 C13 H133 109.5
H131 C13 H133 109.5
H132 C13 H133 109.5

loop_
_geom_bond_atom_site_label_1
_geom_bond_atom_site_label_2
_geom_bond_distance
Zn1 N1 2.0608(15)
Zn1 N2 2.0755(15)
Zn1 Cl1 2.1972(5)
Zn1 Cl2 2.2217(5)
N1 C5 1.336(2)
N1 C1 1.354(2)
N2 C6 1.277(2)
N2 C7 1.435(2)
C1 C2 1.380(3)
C1 C6 1.477(3)
C2 C3 1.392(3)
C2 H2 0.9500
C3 C4 1.379(3)
C3 H3 0.9500
C4 C5 1.392(3)
C4 H4 0.9500
C5 H5 0.9500
C6 H6 0.9500
C7 C12 1.392(3)
C7 C8 1.397(3)
C8 C9 1.382(3)
C8 H8 0.9500
C9 C10 1.369(4)
C9 H9 0.9500
C10 C11 1.378(4)
C10 H10 0.9500
C11 C12 1.404(3)
C11 H11 0.9500
C12 C13 1.475(3)
C13 H131 0.9800
C13 H132 0.9800
C13 H133 0.9800

loop_
_geom_torsion_atom_site_label_1
_geom_torsion_atom_site_label_2
_geom_torsion_atom_site_label_3
_geom_torsion_atom_site_label_4
_geom_torsion
N2 Zn1 N1 C5 -174.63(17)
Cl1 Zn1 N1 C5 -49.77(17)
Cl2 Zn1 N1 C5 82.31(16)
N2 Zn1 N1 C1 8.41(12)
Cl1 Zn1 N1 C1 133.27(11)
Cl2 Zn1 N1 C1 -94.64(11)
N1 Zn1 N2 C6 -9.97(12)
Cl1 Zn1 N2 C6 -121.98(12)
Cl2 Zn1 N2 C6 97.51(12)
N1 Zn1 N2 C7 -176.94(15)
Cl1 Zn1 N2 C7 71.06(15)
Cl2 Zn1 N2 C7 -69.46(15)
C5 N1 C1 C2 -1.2(3)
Zn1 N1 C1 C2 176.12(14)
C5 N1 C1 C6 176.80(16)
Zn1 N1 C1 C6 -5.89(18)
N1 C1 C2 C3 1.3(3)
C6 C1 C2 C3 -176.49(16)
C1 C2 C3 C4 -0.4(3)
C2 C3 C4 C5 -0.7(3)
C1 N1 C5 C4 0.1(3)
Zn1 N1 C5 C4 -176.72(14)
C3 C4 C5 N1 0.9(3)
C7 N2 C6 C1 177.85(16)
Zn1 N2 C6 C1 10.0(2)
N1 C1 C6 N2 -2.9(2)
C2 C1 C6 N2 175.09(17)
C6 N2 C7 C12 124.57(19)
Zn1 N2 C7 C12 -69.4(2)
C6 N2 C7 C8 -57.3(2)
Zn1 N2 C7 C8 108.69(19)
C12 C7 C8 C9 0.0(3)
N2 C7 C8 C9 -178.1(2)
C7 C8 C9 C10 0.7(4)
C8 C9 C10 C11 -1.1(4)
C9 C10 C11 C12 0.7(4)
C8 C7 C12 C11 -0.4(3)
N2 C7 C12 C11 177.69(17)
C8 C7 C12 C13 177.7(2)
N2 C7 C12 C13 -4.2(3)
C10 C11 C12 C7 0.1(3)
C10 C11 C12 C13 -178.1(2)
